data_7027524
loop_
_publ_author_name
'Long, Nicholas J.'
'Martin, Jeff'
'Opromolla, Giuliana'
'White, Andrew J. P.'
'Williams, David J.'
'Zanello, Piero'

_publ_section_title
;
 Synthesis and characterisation of
 1-(diphenylphosphino)-1&#x2032;-(methylsulfanyl)ferrocene and a series of
 metal (CuI, AgI)--ferrocenylene complexes
;
_journal_issue 12
_journal_name_full 'Journal of the Chemical Society, Dalton Transactions'
_journal_page_first 1981
_journal_paper_doi 10.1039/a903539g
_journal_year 1999
_chemical_formula_sum 'C68 H56 Ag B F4 Fe2 P4'
_chemical_formula_weight 1303.39
_chemical_name_systematic
; 
 ? 
;
_space_group_IT_number 15
_symmetry_cell_setting monoclinic
_symmetry_space_group_name_Hall '-I 2ya'
_symmetry_space_group_name_H-M 'I 1 2/a 1'
_atom_sites_solution_hydrogens geom
_atom_sites_solution_primary direct
_atom_sites_solution_secondary difmap
_audit_creation_method SHELXL
_cell_angle_alpha 90.00
_cell_angle_beta 100.917(11)
_cell_angle_gamma 90.00
_cell_formula_units_Z 8
_cell_length_a 22.627(5)
_cell_length_b 23.575(6)
_cell_length_c 22.970(6)
_cell_measurement_reflns_used 20
_cell_measurement_temperature 293(2)
_cell_measurement_theta_max 22.18
_cell_measurement_theta_min 3.98
_cell_volume 12031(5)
_computing_cell_refinement 'Siemens XSCANS'
_computing_data_collection 'Siemens XSCANS'
_computing_data_reduction 'Siemens SHELXTL'
_computing_molecular_graphics 'Siemens SHELXTL'
_computing_publication_material 'Siemens SHELXTL'
_computing_structure_refinement 'SHELXL-93 (Sheldrick, 1993)'
_computing_structure_solution 'SHELXS-86 (Sheldrick, 1990)'
_diffrn_ambient_temperature 293(2)
_diffrn_measurement_device 'Siemens P4'
_diffrn_measurement_method '\w scans'
_diffrn_radiation_monochromator graphite
_diffrn_radiation_source 'fine-focus sealed tube'
_diffrn_radiation_type CuK\a
_diffrn_radiation_wavelength 1.54178
_diffrn_reflns_av_R_equivalents 0.1119
_diffrn_reflns_av_sigmaI/netI 0.1381
_diffrn_reflns_limit_h_max 24
_diffrn_reflns_limit_h_min -19
_diffrn_reflns_limit_k_max 26
_diffrn_reflns_limit_k_min 0
_diffrn_reflns_limit_l_max 24
_diffrn_reflns_limit_l_min -19
_diffrn_reflns_number 8166
_diffrn_reflns_theta_max 59.98
_diffrn_reflns_theta_min 2.71
_diffrn_standards_decay_% 17.11
_diffrn_standards_interval_count 97
_diffrn_standards_number 3
_exptl_absorpt_coefficient_mu 7.840
_exptl_absorpt_correction_T_max 0.9916
_exptl_absorpt_correction_T_min 0.4455
_exptl_absorpt_correction_type Semi-empirical
_exptl_crystal_colour Orange/yellow
_exptl_crystal_density_diffrn 1.439
_exptl_crystal_description Prisms
_exptl_crystal_F_000 5312
_exptl_crystal_size_max 0.18
_exptl_crystal_size_mid 0.16
_exptl_crystal_size_min 0.09
_refine_diff_density_max 1.077
_refine_diff_density_min -1.812
_refine_diff_density_rms 0.129
_refine_ls_extinction_coef 0.000068(13)
_refine_ls_extinction_expression Fc^*^=kFc[1+0.001xFc^2^\l^3^/sin(2\q)]^-1/4^
_refine_ls_extinction_method SHELXL
_refine_ls_goodness_of_fit_all 1.030
_refine_ls_goodness_of_fit_obs 1.104
_refine_ls_matrix_type full
_refine_ls_number_parameters 651
_refine_ls_number_reflns 7886
_refine_ls_number_restraints 209
_refine_ls_restrained_S_all 3.801
_refine_ls_restrained_S_obs 1.086
_refine_ls_R_factor_all 0.1494
_refine_ls_R_factor_obs 0.0852
_refine_ls_shift/esd_max -0.012
_refine_ls_shift/esd_mean 0.000
_refine_ls_structure_factor_coef Fsqd
_refine_ls_weighting_details 'w=1/[\s^2^(Fo^2^)+(0.1227P)^2^+22.1416P] where P=(Fo^2^+2Fc^2^)/3'
_refine_ls_weighting_scheme calc
_refine_ls_wR_factor_all 0.6861
_refine_ls_wR_factor_obs 0.1970
_reflns_number_observed 4658
_reflns_number_total 7891
_reflns_observed_criterion >2sigma(I)
_cod_data_source_file 903539gsup1.cif
_cod_data_source_block NL9607
_cod_depositor_comments
;
The following automatic conversions were performed:

'_symmetry_cell_setting' value 'Monoclinic' changed to 'monoclinic'
according to /home/saulius/struct/CIF-dictionaries/cif_core.dic
dictionary named 'cif_core.dic' version 2.4.2 from 2011-04-26.

Automatic conversion script
Id: cif_fix_values 1891 2012-01-12 08:04:46Z andrius 

The following automatic conversions were performed:

'_refine_ls_weighting_scheme' value 'calc
w=1/[\s^2^(Fo^2^)+(0.1227P)^2^+22.1416P] where P=(Fo^2^+2Fc^2^)/3'
was changed to 'calc'. New tag '_refine_ls_weighting_details' was
created. The value of the new tag was set to
'w=1/[\s^2^(Fo^2^)+(0.1227P)^2^+22.1416P] where P=(Fo^2^+2Fc^2^)/3'.

Automatic conversion script
Id: cif_fix_values 3143 2015-03-26 13:38:13Z robertas 
;
_cod_original_cell_volume 12030.8(52)
_cod_original_sg_symbol_H-M I2/a
_cod_original_formula_sum 'C68 H56 B F4 P4 Fe2 Ag'
_cod_database_code 7027524

loop_
_symmetry_equiv_pos_as_xyz
'x, y, z'
'-x+1/2, y, -z'
'x+1/2, y+1/2, z+1/2'
'-x+1, y+1/2, -z+1/2'
'-x, -y, -z'
'x-1/2, -y, z'
'-x+1/2, -y+1/2, -z+1/2'
'x, -y+1/2, z+1/2'

loop_
_atom_site_aniso_label
_atom_site_aniso_U_11
_atom_site_aniso_U_22
_atom_site_aniso_U_33
_atom_site_aniso_U_23
_atom_site_aniso_U_13
_atom_site_aniso_U_12
Ag 0.0568(6) 0.0379(4) 0.0342(5) 0.0049(4) 0.0058(4) -0.0027(4)
Fe1 0.0441(11) 0.0357(9) 0.0342(10) 0.0079(8) 0.0033(8) -0.0012(8)
Fe2 0.0587(13) 0.0292(9) 0.0311(10) -0.0039(8) 0.0025(9) -0.0028(9)
P1 0.036(2) 0.042(2) 0.040(2) 0.0095(14) 0.0007(13) -0.0018(13)
P2 0.039(2) 0.039(2) 0.042(2) 0.0079(14) -0.0022(14) -0.0018(14)
P3 0.050(2) 0.0326(14) 0.037(2) -0.0044(13) 0.0035(14) -0.0094(14)
P4 0.050(2) 0.0339(15) 0.031(2) -0.0014(13) 0.0081(13) -0.0017(14)
C1 0.076(11) 0.048(7) 0.060(10) 0.005(7) 0.019(8) -0.004(8)
C2 0.088(14) 0.069(10) 0.070(11) -0.008(9) 0.004(10) -0.003(10)
C3 0.088(13) 0.073(10) 0.067(11) -0.004(9) 0.030(9) 0.024(10)
C4 0.067(11) 0.079(11) 0.072(11) -0.002(9) 0.023(9) 0.015(9)
C5 0.033(8) 0.052(7) 0.076(10) 0.008(7) 0.007(6) 0.013(6)
C6 0.052(8) 0.039(6) 0.038(7) 0.012(6) 0.004(6) 0.004(6)
C7 0.042(8) 0.055(8) 0.064(9) 0.022(7) -0.006(7) -0.003(7)
C8 0.059(10) 0.086(12) 0.069(11) 0.041(10) -0.002(8) 0.005(9)
C9 0.055(10) 0.115(16) 0.055(9) 0.024(11) -0.014(7) 0.018(11)
C10 0.062(11) 0.109(14) 0.051(9) -0.004(10) -0.007(8) -0.002(10)
C11 0.065(10) 0.063(9) 0.044(8) 0.002(7) 0.002(7) 0.010(8)
C12 0.043(8) 0.071(9) 0.032(7) 0.007(7) 0.007(5) -0.001(7)
C13 0.054(8) 0.047(7) 0.044(7) -0.006(6) 0.014(6) 0.007(6)
C14 0.084(12) 0.035(7) 0.059(9) -0.016(7) -0.002(8) 0.001(7)
C15 0.040(8) 0.050(8) 0.089(12) 0.019(8) 0.001(7) -0.010(7)
C16 0.048(8) 0.046(7) 0.048(8) 0.009(6) -0.004(6) -0.006(6)
C17 0.036(7) 0.045(6) 0.017(5) 0.005(5) -0.001(4) -0.017(5)
C18 0.058(9) 0.050(7) 0.036(7) -0.012(6) 0.000(6) 0.005(7)
C19 0.073(11) 0.088(11) 0.033(8) 0.013(8) 0.013(7) -0.006(9)
C20 0.077(11) 0.061(9) 0.047(9) 0.031(7) 0.011(7) 0.001(8)
C21 0.049(8) 0.048(7) 0.038(7) 0.024(6) -0.001(6) 0.008(6)
C22 0.044(7) 0.037(6) 0.036(7) 0.006(5) 0.008(5) -0.001(5)
C23 0.057(10) 0.049(8) 0.094(12) 0.013(8) 0.006(8) 0.019(7)
C24 0.067(12) 0.095(14) 0.098(15) 0.008(12) 0.022(10) 0.032(11)
C25 0.064(12) 0.074(12) 0.165(23) -0.001(14) 0.048(13) 0.026(10)
C26 0.092(15) 0.105(15) 0.082(13) -0.027(12) 0.029(11) 0.014(12)
C27 0.067(10) 0.060(9) 0.070(10) 0.010(8) 0.004(8) 0.015(8)
C28 0.060(9) 0.038(6) 0.054(8) 0.004(6) 0.000(7) 0.001(7)
C29 0.063(11) 0.092(12) 0.073(11) 0.014(10) -0.009(8) -0.017(10)
C30 0.049(11) 0.130(18) 0.105(16) 0.020(14) -0.023(10) -0.039(11)
C31 0.074(13) 0.117(17) 0.092(15) 0.016(13) -0.025(11) -0.055(13)
C32 0.101(16) 0.160(23) 0.057(11) -0.019(14) -0.016(10) -0.050(16)
C33 0.076(12) 0.084(11) 0.052(9) 0.018(9) -0.025(8) -0.024(10)
C34 0.041(8) 0.055(8) 0.044(8) 0.000(6) -0.007(6) 0.000(6)
C35 0.063(10) 0.054(8) 0.058(10) -0.006(7) 0.003(7) 0.002(7)
C36 0.113(15) 0.075(11) 0.043(9) -0.010(8) 0.002(9) -0.006(11)
C37 0.166(22) 0.100(15) 0.050(11) -0.025(11) 0.034(13) -0.004(15)
C38 0.102(14) 0.069(10) 0.051(10) -0.033(8) 0.001(9) 0.009(10)
C39 0.062(10) 0.071(10) 0.057(9) -0.020(8) 0.001(8) 0.002(8)
C40 0.053(8) 0.036(6) 0.036(7) 0.004(5) 0.000(6) -0.004(6)
C41 0.062(10) 0.054(8) 0.071(10) -0.012(8) -0.004(8) -0.010(8)
C42 0.045(10) 0.072(11) 0.143(20) -0.011(12) -0.005(11) -0.023(9)
C43 0.074(14) 0.064(10) 0.144(20) 0.018(12) 0.051(13) -0.009(10)
C44 0.096(16) 0.096(15) 0.133(20) 0.000(15) 0.050(15) -0.012(13)
C45 0.057(10) 0.069(9) 0.075(11) -0.007(9) 0.019(8) -0.007(8)
C46 0.058(9) 0.035(6) 0.055(9) 0.000(6) 0.013(7) -0.003(6)
C47 0.073(10) 0.023(5) 0.041(7) -0.015(5) 0.010(7) -0.016(6)
C48 0.092(12) 0.041(7) 0.037(7) -0.005(6) 0.000(7) 0.006(8)
C49 0.043(8) 0.056(8) 0.040(7) -0.010(6) -0.009(6) 0.019(7)
C50 0.044(8) 0.048(7) 0.054(8) -0.014(7) 0.001(6) -0.011(6)
C51 0.059(9) 0.036(6) 0.038(7) -0.005(6) 0.014(6) -0.001(6)
C52 0.049(9) 0.045(7) 0.061(9) -0.006(7) -0.004(7) -0.006(6)
C53 0.069(10) 0.041(7) 0.056(9) -0.010(7) -0.005(7) 0.012(7)
C54 0.109(14) 0.049(8) 0.032(7) -0.003(7) -0.001(8) 0.002(9)
C55 0.107(13) 0.044(7) 0.019(6) -0.003(6) 0.016(7) 0.001(8)
C56 0.078(10) 0.036(6) 0.013(6) -0.003(5) 0.003(6) -0.008(6)
C57 0.070(11) 0.056(8) 0.076(11) 0.001(8) 0.021(8) -0.002(8)
C58 0.090(14) 0.087(12) 0.088(13) 0.004(11) 0.057(11) -0.003(11)
C59 0.055(12) 0.148(22) 0.126(18) 0.009(17) 0.028(12) -0.002(13)
C60 0.052(12) 0.162(24) 0.116(18) 0.014(17) 0.018(11) 0.006(13)
C61 0.056(10) 0.086(12) 0.076(11) 0.015(10) -0.013(8) -0.002(9)
C62 0.053(8) 0.047(7) 0.045(7) -0.003(6) 0.013(6) -0.001(6)
C63 0.083(12) 0.056(9) 0.070(11) -0.022(8) 0.003(9) 0.005(8)
C64 0.116(17) 0.050(9) 0.102(15) -0.039(10) 0.032(12) -0.014(10)
C65 0.155(20) 0.039(8) 0.049(10) -0.010(7) -0.025(11) 0.003(11)
C66 0.080(12) 0.060(10) 0.098(14) 0.005(10) -0.013(10) -0.026(10)
C67 0.056(10) 0.051(8) 0.076(11) -0.016(8) 0.013(8) -0.005(7)
C68 0.075(10) 0.028(6) 0.035(7) -0.005(5) 0.003(6) 0.006(6)
B10 0.117(35) 0.093(26) 0.119(34) 0.000 0.012(27) 0.000
F11 0.138(11) 0.138(11) 0.159(12) -0.003(11) 0.009(10) 0.004(10)
F12 0.121(11) 0.139(11) 0.151(12) 0.020(10) 0.029(10) -0.019(10)
F13 0.152(13) 0.149(13) 0.167(14) -0.024(13) -0.001(12) 0.011(12)

loop_
_atom_site_label
_atom_site_type_symbol
_atom_site_fract_x
_atom_site_fract_y
_atom_site_fract_z
_atom_site_U_iso_or_equiv
_atom_site_thermal_displace_type
_atom_site_occupancy
_atom_site_calc_flag
_atom_site_refinement_flags
_atom_site_disorder_group
Ag Ag 0.49770(5) 0.32133(4) 0.71486(4) 0.0433(3) Uani 1 d . .
Fe1 Fe 0.43307(9) 0.19443(8) 0.81854(8) 0.0385(5) Uani 1 d . .
Fe2 Fe 0.44323(10) 0.44782(8) 0.59090(8) 0.0405(5) Uani 1 d . .
P1 P 0.38372(14) 0.30317(13) 0.72408(14) 0.0400(7) Uani 1 d . .
P2 P 0.56046(15) 0.25694(13) 0.79252(14) 0.0411(8) Uani 1 d . .
P3 P 0.5329(2) 0.42718(12) 0.72994(14) 0.0407(7) Uani 1 d . .
P4 P 0.50800(15) 0.31133(12) 0.60658(13) 0.0382(7) Uani 1 d . .
C1 C 0.3982(3) 0.3846(4) 0.8118(4) 0.060(4) Uani 1 d G .
H1A H 0.4371(3) 0.3868(4) 0.8043(4) 0.073 Uiso 1 calc R .
C2 C 0.3808(5) 0.4197(4) 0.8542(4) 0.077(5) Uani 1 d G .
H2A H 0.4080(6) 0.4454(5) 0.8750(6) 0.093 Uiso 1 calc R .
C3 C 0.3226(5) 0.4164(4) 0.8654(4) 0.074(5) Uani 1 d G .
H3A H 0.3110(7) 0.4399(6) 0.8937(6) 0.089 Uiso 1 calc R .
C4 C 0.2819(4) 0.3780(5) 0.8342(5) 0.071(5) Uani 1 d G .
H4A H 0.2429(4) 0.3758(6) 0.8417(7) 0.086 Uiso 1 calc R .
C5 C 0.2992(3) 0.3429(4) 0.7918(4) 0.054(4) Uani 1 d G .
H5A H 0.2720(4) 0.3172(5) 0.7710(6) 0.065 Uiso 1 calc R .
C6 C 0.3574(4) 0.3462(3) 0.7806(4) 0.043(3) Uani 1 d G .
C7 C 0.2909(4) 0.3582(3) 0.6456(4) 0.056(4) Uani 1 d G .
H7A H 0.3057(4) 0.3911(3) 0.6656(4) 0.067 Uiso 1 calc R .
C8 C 0.2429(4) 0.3613(4) 0.5979(5) 0.073(5) Uani 1 d G .
H8A H 0.2256(6) 0.3962(4) 0.5861(7) 0.088 Uiso 1 calc R .
C9 C 0.2209(4) 0.3122(5) 0.5680(4) 0.078(5) Uani 1 d G .
H9A H 0.1888(5) 0.3143(7) 0.5361(5) 0.094 Uiso 1 calc R .
C10 C 0.2467(4) 0.2600(4) 0.5858(4) 0.076(5) Uani 1 d G .
H10A H 0.2320(6) 0.2272(5) 0.5657(6) 0.092 Uiso 1 calc R .
C11 C 0.2947(4) 0.2569(3) 0.6334(4) 0.058(4) Uani 1 d G .
H11A H 0.3120(6) 0.2220(3) 0.6453(6) 0.070 Uiso 1 calc R .
C12 C 0.3168(3) 0.3061(4) 0.6633(3) 0.049(3) Uani 1 d G .
C13 C 0.4137(6) 0.1863(6) 0.7286(6) 0.048(3) Uani 1 d . .
H13A H 0.4407(6) 0.1901(6) 0.7029(6) 0.057 Uiso 1 calc R .
C14 C 0.3995(8) 0.1354(6) 0.7547(7) 0.061(4) Uani 1 d . .
H14A H 0.4150(8) 0.0999(6) 0.7483(7) 0.074 Uiso 1 calc R .
C15 C 0.3582(6) 0.1467(6) 0.7922(8) 0.061(4) Uani 1 d . .
H15A H 0.3430(6) 0.1205(6) 0.8159(8) 0.073 Uiso 1 calc R .
C16 C 0.3441(6) 0.2052(6) 0.7871(6) 0.049(3) Uani 1 d . .
H16A H 0.3166(6) 0.2239(6) 0.8057(6) 0.059 Uiso 1 calc R .
C17 C 0.3797(5) 0.2312(5) 0.7479(5) 0.034(3) Uani 1 d . .
C18 C 0.4770(6) 0.2592(6) 0.8709(5) 0.049(3) Uani 1 d . .
H18A H 0.4697(6) 0.2979(6) 0.8669(5) 0.059 Uiso 1 calc R .
C19 C 0.4491(8) 0.2210(7) 0.9055(6) 0.064(4) Uani 1 d . .
H19A H 0.4208(8) 0.2307(7) 0.9282(6) 0.077 Uiso 1 calc R .
C20 C 0.4723(7) 0.1644(6) 0.8994(6) 0.062(4) Uani 1 d . .
H20A H 0.4608(7) 0.1315(6) 0.9168(6) 0.074 Uiso 1 calc R .
C21 C 0.5160(6) 0.1681(6) 0.8619(5) 0.047(3) Uani 1 d . .
H21A H 0.5386(6) 0.1382(6) 0.8513(5) 0.056 Uiso 1 calc R .
C22 C 0.5188(6) 0.2271(5) 0.8431(5) 0.039(3) Uani 1 d . .
C23 C 0.6395(5) 0.1648(4) 0.8070(4) 0.068(4) Uani 1 d G .
H23A H 0.6488(5) 0.1756(4) 0.8466(4) 0.081 Uiso 1 calc R .
C24 C 0.6680(5) 0.1183(4) 0.7874(6) 0.086(6) Uani 1 d G .
H24A H 0.6964(6) 0.0979(6) 0.8140(7) 0.103 Uiso 1 calc R .
C25 C 0.6541(5) 0.1021(4) 0.7282(6) 0.098(7) Uani 1 d G .
H25A H 0.6732(8) 0.0710(6) 0.7151(8) 0.117 Uiso 1 calc R .
C26 C 0.6117(6) 0.1325(5) 0.6886(4) 0.091(6) Uani 1 d G .
H26A H 0.6024(8) 0.1217(7) 0.6490(5) 0.110 Uiso 1 calc R .
C27 C 0.5832(5) 0.1790(5) 0.7082(4) 0.067(4) Uani 1 d G .
H27A H 0.5548(6) 0.1994(6) 0.6816(5) 0.080 Uiso 1 calc R .
C28 C 0.5971(4) 0.1952(3) 0.7674(4) 0.053(3) Uani 1 d G .
C29 C 0.6640(5) 0.3219(6) 0.8168(4) 0.079(5) Uani 1 d G .
H29A H 0.6605(5) 0.3223(6) 0.7758(4) 0.094 Uiso 1 calc R .
C30 C 0.7103(5) 0.3516(6) 0.8523(5) 0.100(7) Uani 1 d G .
H30A H 0.7378(6) 0.3719(8) 0.8351(7) 0.120 Uiso 1 calc R .
C31 C 0.7155(5) 0.3511(6) 0.9136(5) 0.100(7) Uani 1 d G .
H31A H 0.7465(7) 0.3710(8) 0.9374(7) 0.119 Uiso 1 calc R .
C32 C 0.6744(6) 0.3208(6) 0.9393(3) 0.110(8) Uani 1 d G .
H32A H 0.6779(8) 0.3204(9) 0.9803(3) 0.132 Uiso 1 calc R .
C33 C 0.6281(5) 0.2910(5) 0.9038(4) 0.076(5) Uani 1 d G .
H33A H 0.6006(6) 0.2708(8) 0.9210(5) 0.091 Uiso 1 calc R .
C34 C 0.6229(4) 0.2916(4) 0.8425(4) 0.049(3) Uani 1 d G .
C35 C 0.5552(5) 0.4303(3) 0.8519(4) 0.060(4) Uani 1 d G .
H35A H 0.5700(5) 0.3940(3) 0.8483(4) 0.071 Uiso 1 calc R .
C36 C 0.5578(6) 0.4540(4) 0.9078(3) 0.078(5) Uani 1 d G .
H36A H 0.5744(8) 0.4335(6) 0.9415(4) 0.094 Uiso 1 calc R .
C37 C 0.5357(6) 0.5084(5) 0.9132(3) 0.104(7) Uani 1 d G .
H37A H 0.5374(9) 0.5242(6) 0.9506(4) 0.124 Uiso 1 calc R .
C38 C 0.5110(6) 0.5391(4) 0.8628(4) 0.076(5) Uani 1 d G .
H38A H 0.4962(8) 0.5754(4) 0.8664(6) 0.091 Uiso 1 calc R .
C39 C 0.5083(5) 0.5154(3) 0.8070(3) 0.065(4) Uani 1 d G .
H39A H 0.4918(7) 0.5359(4) 0.7732(4) 0.078 Uiso 1 calc R .
C40 C 0.5304(4) 0.4610(3) 0.8015(3) 0.042(3) Uani 1 d G .
C41 C 0.6478(5) 0.4785(4) 0.7596(4) 0.065(4) Uani 1 d G .
H41A H 0.6396(5) 0.4832(4) 0.7975(4) 0.077 Uiso 1 calc R .
C42 C 0.7018(4) 0.4980(5) 0.7466(6) 0.090(6) Uani 1 d G .
H42A H 0.7297(6) 0.5159(7) 0.7758(7) 0.108 Uiso 1 calc R .
C43 C 0.7141(4) 0.4910(5) 0.6900(7) 0.090(6) Uani 1 d G .
H43A H 0.7502(5) 0.5041(8) 0.6813(9) 0.108 Uiso 1 calc R .
C44 C 0.6724(6) 0.4643(6) 0.6464(5) 0.105(7) Uani 1 d G .
H44A H 0.6806(8) 0.4596(8) 0.6085(6) 0.126 Uiso 1 calc R .
C45 C 0.6184(5) 0.4447(5) 0.6594(4) 0.066(4) Uani 1 d G .
H45A H 0.5905(6) 0.4269(7) 0.6302(5) 0.079 Uiso 1 calc R .
C46 C 0.6061(4) 0.4518(4) 0.7160(4) 0.049(3) Uani 1 d G .
C47 C 0.4909(7) 0.5131(5) 0.6377(6) 0.046(3) Uani 1 d . .
H47A H 0.5280(7) 0.5269(5) 0.6325(6) 0.055 Uiso 1 calc R .
C48 C 0.4337(8) 0.5322(6) 0.6082(6) 0.058(4) Uani 1 d . .
H48A H 0.4269(8) 0.5612(6) 0.5804(6) 0.070 Uiso 1 calc R .
C49 C 0.3888(6) 0.5004(6) 0.6277(6) 0.049(3) Uani 1 d . .
H49A H 0.3475(6) 0.5048(6) 0.6149(6) 0.058 Uiso 1 calc R .
C50 C 0.4165(6) 0.4610(6) 0.6697(6) 0.050(3) Uani 1 d . .
H50A H 0.3969(6) 0.4346(6) 0.6895(6) 0.060 Uiso 1 calc R .
C51 C 0.4809(6) 0.4686(5) 0.6769(6) 0.044(3) Uani 1 d . .
C52 C 0.4033(7) 0.3753(6) 0.5541(7) 0.054(4) Uani 1 d . .
H52A H 0.3773(7) 0.3528(6) 0.5709(7) 0.064 Uiso 1 calc R .
C53 C 0.3865(7) 0.4216(6) 0.5162(7) 0.058(4) Uani 1 d . .
H53A H 0.3474(7) 0.4348(6) 0.5030(7) 0.069 Uiso 1 calc R .
C54 C 0.4393(8) 0.4447(6) 0.5017(6) 0.065(4) Uani 1 d . .
H54A H 0.4410(8) 0.4757(6) 0.4770(6) 0.078 Uiso 1 calc R .
C55 C 0.4888(8) 0.4132(6) 0.5305(5) 0.056(4) Uani 1 d . .
H55A H 0.5290(8) 0.4203(6) 0.5289(5) 0.067 Uiso 1 calc R .
C56 C 0.4670(7) 0.3686(5) 0.5624(5) 0.043(3) Uani 1 d . .
C57 C 0.5967(4) 0.3227(5) 0.5357(3) 0.067(4) Uani 1 d G .
H57A H 0.5655(4) 0.3299(5) 0.5040(3) 0.080 Uiso 1 calc R .
C58 C 0.6559(5) 0.3218(6) 0.5272(5) 0.083(5) Uani 1 d G .
H58A H 0.6643(7) 0.3285(8) 0.4897(5) 0.100 Uiso 1 calc R .
C59 C 0.7025(4) 0.3110(7) 0.5747(6) 0.108(8) Uani 1 d G .
H59A H 0.7421(4) 0.3104(10) 0.5689(9) 0.129 Uiso 1 calc R .
C60 C 0.6900(4) 0.3011(7) 0.6307(5) 0.110(8) Uani 1 d G .
H60A H 0.7212(5) 0.2938(10) 0.6625(7) 0.132 Uiso 1 calc R .
C61 C 0.6308(5) 0.3019(5) 0.6393(3) 0.076(5) Uani 1 d G .
H61A H 0.6224(7) 0.2953(8) 0.6768(4) 0.091 Uiso 1 calc R .
C62 C 0.5842(3) 0.3127(4) 0.5918(4) 0.048(3) Uani 1 d G .
C63 C 0.5138(4) 0.2097(4) 0.5421(5) 0.071(5) Uani 1 d G .
H63A H 0.5543(4) 0.2178(4) 0.5443(5) 0.085 Uiso 1 calc R .
C64 C 0.4892(6) 0.1606(4) 0.5139(5) 0.088(6) Uani 1 d G .
H64A H 0.5134(7) 0.1358(5) 0.4973(7) 0.106 Uiso 1 calc R .
C65 C 0.4286(6) 0.1484(3) 0.5106(5) 0.087(7) Uani 1 d G .
H65A H 0.4121(8) 0.1156(4) 0.4918(7) 0.104 Uiso 1 calc R .
C66 C 0.3924(4) 0.1854(4) 0.5355(5) 0.083(6) Uani 1 d G .
H66A H 0.3518(4) 0.1773(6) 0.5333(8) 0.100 Uiso 1 calc R .
C67 C 0.4170(4) 0.2345(4) 0.5637(5) 0.061(4) Uani 1 d G .
H67A H 0.3928(5) 0.2593(5) 0.5803(7) 0.073 Uiso 1 calc R .
C68 C 0.4776(4) 0.2467(3) 0.5670(4) 0.047(3) Uani 1 d G .
B10 B 0.2500 0.5355(13) 0.5000 0.111(13) Uani 1 d SD .
F11 F 0.2779(12) 0.5725(10) 0.5425(11) 0.148(6) Uani 0.67 d PDU .
F12 F 0.2453(10) 0.4927(10) 0.5394(10) 0.136(6) Uani 0.67 d PDU .
F13 F 0.1895(9) 0.5481(12) 0.5020(13) 0.160(7) Uani 0.67 d PDU .
B20 B 0.3426(19) 0.5493(18) 0.9482(18) 0.077(22) Uiso 0.25 d PD 1
F21 F 0.3082(24) 0.5426(27) 0.8939(20) 0.157(8) Uiso 0.25 d PDU 1
F22 F 0.3078(25) 0.5435(28) 0.9896(23) 0.167(12) Uiso 0.25 d PDU 1
F23 F 0.3862(24) 0.5095(23) 0.9567(26) 0.161(9) Uiso 0.25 d PDU 1
F24 F 0.3675(26) 0.6013(20) 0.9522(26) 0.159(9) Uiso 0.25 d PDU 1
B30 B 0.2787(16) 0.4529(17) 1.0235(16) 0.057(16) Uiso 0.25 d PD 2
F31 F 0.2500 0.4060(19) 1.0000 0.177(11) Uiso 0.50 d SPDU 2
F32 F 0.3081(25) 0.4412(24) 1.0792(18) 0.171(12) Uiso 0.25 d PDU 2
F33 F 0.3188(22) 0.4709(24) 0.9910(25) 0.174(11) Uiso 0.25 d PDU 2
F34 F 0.2402(24) 0.4960(21) 1.0273(27) 0.182(11) Uiso 0.25 d PDU 2

loop_
_atom_type_symbol
_atom_type_description
_atom_type_scat_dispersion_real
_atom_type_scat_dispersion_imag
_atom_type_scat_source
C C 0.0181 0.0091 'International Tables Vol C Tables 4.2.6.8 and 6.1.1.4'
H H 0.0000 0.0000 'International Tables Vol C Tables 4.2.6.8 and 6.1.1.4'
B B 0.0090 0.0039 'International Tables Vol C Tables 4.2.6.8 and 6.1.1.4'
F F 0.0727 0.0534 'International Tables Vol C Tables 4.2.6.8 and 6.1.1.4'
P P 0.2955 0.4335 'International Tables Vol C Tables 4.2.6.8 and 6.1.1.4'
Fe Fe -1.1336 3.1974 'International Tables Vol C Tables 4.2.6.8 and 6.1.1.4'
Ag Ag 0.1306 4.2820 'International Tables Vol C Tables 4.2.6.8 and 6.1.1.4'

loop_
_geom_angle_atom_site_label_1
_geom_angle_atom_site_label_2
_geom_angle_atom_site_label_3
_geom_angle
_geom_angle_site_symmetry_1
_geom_angle_site_symmetry_3
P4 Ag P2 118.92(11) . .
P4 Ag P3 97.76(10) . .
P2 Ag P3 110.98(11) . .
P4 Ag P1 109.34(11) . .
P2 Ag P1 105.51(10) . .
P3 Ag P1 114.65(11) . .
C16 Fe1 C17 42.0(5) . .
C16 Fe1 C20 127.2(6) . .
C17 Fe1 C20 167.0(6) . .
C16 Fe1 C15 40.9(6) . .
C17 Fe1 C15 70.2(5) . .
C20 Fe1 C15 105.9(6) . .
C16 Fe1 C13 69.0(6) . .
C17 Fe1 C13 41.2(5) . .
C20 Fe1 C13 150.2(6) . .
C15 Fe1 C13 68.9(6) . .
C16 Fe1 C21 166.2(5) . .
C17 Fe1 C21 150.7(5) . .
C20 Fe1 C21 41.2(6) . .
C15 Fe1 C21 127.9(6) . .
C13 Fe1 C21 117.7(5) . .
C16 Fe1 C14 67.8(6) . .
C17 Fe1 C14 68.6(5) . .
C20 Fe1 C14 117.0(6) . .
C15 Fe1 C14 40.4(7) . .
C13 Fe1 C14 40.1(6) . .
C21 Fe1 C14 108.8(6) . .
C16 Fe1 C19 106.9(6) . .
C17 Fe1 C19 128.0(6) . .
C20 Fe1 C19 41.5(6) . .
C15 Fe1 C19 116.2(7) . .
C13 Fe1 C19 167.6(6) . .
C21 Fe1 C19 69.1(6) . .
C14 Fe1 C19 150.4(6) . .
C16 Fe1 C22 150.7(5) . .
C17 Fe1 C22 116.5(4) . .
C20 Fe1 C22 69.8(5) . .
C15 Fe1 C22 167.7(6) . .
C13 Fe1 C22 108.8(5) . .
C21 Fe1 C22 41.6(5) . .
C14 Fe1 C22 130.3(6) . .
C19 Fe1 C22 68.7(6) . .
C16 Fe1 C18 116.8(6) . .
C17 Fe1 C18 107.3(5) . .
C20 Fe1 C18 69.4(6) . .
C15 Fe1 C18 149.5(6) . .
C13 Fe1 C18 130.1(6) . .
C21 Fe1 C18 69.3(6) . .
C14 Fe1 C18 168.7(6) . .
C19 Fe1 C18 40.3(6) . .
C22 Fe1 C18 41.0(5) . .
C53 Fe2 C54 40.5(6) . .
C53 Fe2 C50 123.3(6) . .
C54 Fe2 C50 159.4(6) . .
C53 Fe2 C52 40.3(6) . .
C54 Fe2 C52 67.7(6) . .
C50 Fe2 C52 108.3(6) . .
C53 Fe2 C49 101.5(6) . .
C54 Fe2 C49 121.6(6) . .
C50 Fe2 C49 40.1(5) . .
C52 Fe2 C49 115.2(6) . .
C53 Fe2 C48 112.7(6) . .
C54 Fe2 C48 104.2(6) . .
C50 Fe2 C48 67.6(6) . .
C52 Fe2 C48 147.1(6) . .
C49 Fe2 C48 40.1(6) . .
C53 Fe2 C55 68.1(6) . .
C54 Fe2 C55 40.1(6) . .
C50 Fe2 C55 159.2(6) . .
C52 Fe2 C55 68.0(6) . .
C49 Fe2 C55 160.6(5) . .
C48 Fe2 C55 127.1(6) . .
C53 Fe2 C51 164.3(6) . .
C54 Fe2 C51 155.1(6) . .
C50 Fe2 C51 41.4(5) . .
C52 Fe2 C51 131.9(6) . .
C49 Fe2 C51 68.3(5) . .
C48 Fe2 C51 67.8(5) . .
C55 Fe2 C51 125.1(6) . .
C53 Fe2 C47 148.3(6) . .
C54 Fe2 C47 118.1(6) . .
C50 Fe2 C47 68.7(5) . .
C52 Fe2 C47 171.3(6) . .
C49 Fe2 C47 68.1(6) . .
C48 Fe2 C47 40.3(6) . .
C55 Fe2 C47 111.7(6) . .
C51 Fe2 C47 40.6(5) . .
C53 Fe2 C56 67.8(5) . .
C54 Fe2 C56 67.4(5) . .
C50 Fe2 C56 123.6(5) . .
C52 Fe2 C56 40.5(5) . .
C49 Fe2 C56 152.5(6) . .
C48 Fe2 C56 167.1(6) . .
C55 Fe2 C56 40.3(5) . .
C51 Fe2 C56 115.5(5) . .
C47 Fe2 C56 133.8(6) . .
C17 P1 C6 105.4(5) . .
C17 P1 C12 100.6(5) . .
C6 P1 C12 100.6(4) . .
C17 P1 Ag 106.4(4) . .
C6 P1 Ag 114.6(3) . .
C12 P1 Ag 126.8(3) . .
C22 P2 C28 102.7(5) . .
C22 P2 C34 102.0(5) . .
C28 P2 C34 102.3(5) . .
C22 P2 Ag 113.5(4) . .
C28 P2 Ag 118.6(3) . .
C34 P2 Ag 115.6(3) . .
C51 P3 C40 104.0(5) . .
C51 P3 C46 101.8(5) . .
C40 P3 C46 101.5(4) . .
C51 P3 Ag 106.4(4) . .
C40 P3 Ag 118.1(3) . .
C46 P3 Ag 122.5(3) . .
C62 P4 C56 106.3(5) . .
C62 P4 C68 101.6(5) . .
C56 P4 C68 103.5(5) . .
C62 P4 Ag 116.4(3) . .
C56 P4 Ag 110.0(4) . .
C68 P4 Ag 117.6(3) . .
C2 C1 C6 120.0 . .
C1 C2 C3 120.0 . .
C2 C3 C4 120.0 . .
C3 C4 C5 120.0 . .
C6 C5 C4 120.0 . .
C5 C6 C1 120.0 . .
C5 C6 P1 123.1(5) . .
C1 C6 P1 116.9(5) . .
C8 C7 C12 120.0 . .
C7 C8 C9 120.0 . .
C10 C9 C8 120.0 . .
C11 C10 C9 120.0 . .
C10 C11 C12 120.0 . .
C11 C12 C7 120.0 . .
C11 C12 P1 120.5(5) . .
C7 C12 P1 119.4(5) . .
C14 C13 C17 108.6(11) . .
C14 C13 Fe1 70.7(8) . .
C17 C13 Fe1 68.9(7) . .
C13 C14 C15 109.4(12) . .
C13 C14 Fe1 69.2(8) . .
C15 C14 Fe1 68.7(8) . .
C14 C15 C16 107.2(13) . .
C14 C15 Fe1 70.9(8) . .
C16 C15 Fe1 69.2(8) . .
C15 C16 C17 108.8(13) . .
C15 C16 Fe1 69.9(8) . .
C17 C16 Fe1 69.1(7) . .
C13 C17 C16 105.9(11) . .
C13 C17 P1 123.1(9) . .
C16 C17 P1 131.0(10) . .
C13 C17 Fe1 70.0(7) . .
C16 C17 Fe1 68.9(7) . .
P1 C17 Fe1 126.5(6) . .
C19 C18 C22 108.1(13) . .
C19 C18 Fe1 69.2(9) . .
C22 C18 Fe1 69.0(7) . .
C18 C19 C20 108.8(13) . .
C18 C19 Fe1 70.5(8) . .
C20 C19 Fe1 68.1(9) . .
C21 C20 C19 107.7(12) . .
C21 C20 Fe1 70.1(7) . .
C19 C20 Fe1 70.3(8) . .
C20 C21 C22 108.0(12) . .
C20 C21 Fe1 68.7(8) . .
C22 C21 Fe1 69.8(7) . .
C18 C22 C21 107.4(11) . .
C18 C22 P2 123.5(10) . .
C21 C22 P2 129.0(10) . .
C18 C22 Fe1 70.0(7) . .
C21 C22 Fe1 68.6(7) . .
P2 C22 Fe1 123.8(7) . .
C24 C23 C28 120.0 . .
C23 C24 C25 120.0 . .
C26 C25 C24 120.0 . .
C27 C26 C25 120.0 . .
C28 C27 C26 120.0 . .
C27 C28 C23 120.0 . .
C27 C28 P2 119.8(5) . .
C23 C28 P2 120.2(5) . .
C30 C29 C34 120.0 . .
C31 C30 C29 120.0 . .
C32 C31 C30 120.0 . .
C31 C32 C33 120.0 . .
C32 C33 C34 120.0 . .
C33 C34 C29 120.0 . .
C33 C34 P2 122.5(5) . .
C29 C34 P2 117.4(5) . .
C36 C35 C40 120.0 . .
C37 C36 C35 120.0 . .
C36 C37 C38 120.0 . .
C39 C38 C37 120.0 . .
C38 C39 C40 120.0 . .
C39 C40 C35 120.0 . .
C39 C40 P3 123.5(5) . .
C35 C40 P3 116.4(5) . .
C42 C41 C46 120.0 . .
C43 C42 C41 120.0 . .
C42 C43 C44 120.0 . .
C45 C44 C43 120.0 . .
C44 C45 C46 120.0 . .
C45 C46 C41 120.0 . .
C45 C46 P3 118.1(6) . .
C41 C46 P3 121.9(6) . .
C48 C47 C51 107.2(13) . .
C48 C47 Fe2 69.4(8) . .
C51 C47 Fe2 69.6(7) . .
C49 C48 C47 109.3(12) . .
C49 C48 Fe2 69.7(8) . .
C47 C48 Fe2 70.3(7) . .
C50 C49 C48 108.5(12) . .
C50 C49 Fe2 69.8(8) . .
C48 C49 Fe2 70.2(8) . .
C49 C50 C51 107.9(13) . .
C49 C50 Fe2 70.0(8) . .
C51 C50 Fe2 70.0(8) . .
C47 C51 C50 107.2(12) . .
C47 C51 P3 131.3(11) . .
C50 C51 P3 121.5(10) . .
C47 C51 Fe2 69.8(7) . .
C50 C51 Fe2 68.6(8) . .
P3 C51 Fe2 128.0(6) . .
C53 C52 C56 108.6(13) . .
C53 C52 Fe2 69.7(8) . .
C56 C52 Fe2 71.4(7) . .
C52 C53 C54 107.6(13) . .
C52 C53 Fe2 70.0(8) . .
C54 C53 Fe2 69.7(8) . .
C55 C54 C53 108.9(13) . .
C55 C54 Fe2 70.5(8) . .
C53 C54 Fe2 69.7(9) . .
C54 C55 C56 108.1(15) . .
C54 C55 Fe2 69.4(9) . .
C56 C55 Fe2 71.1(7) . .
C55 C56 C52 106.7(13) . .
C55 C56 P4 130.0(12) . .
C52 C56 P4 123.3(10) . .
C55 C56 Fe2 68.6(7) . .
C52 C56 Fe2 68.1(8) . .
P4 C56 Fe2 128.4(6) . .
C58 C57 C62 120.0 . .
C57 C58 C59 120.0 . .
C60 C59 C58 120.0 . .
C59 C60 C61 120.0 . .
C62 C61 C60 120.0 . .
C61 C62 C57 120.0 . .
C61 C62 P4 117.1(5) . .
C57 C62 P4 122.9(5) . .
C64 C63 C68 120.0 . .
C63 C64 C65 120.0 . .
C66 C65 C64 120.0 . .
C67 C66 C65 120.0 . .
C66 C67 C68 120.0 . .
C67 C68 C63 120.0 . .
C67 C68 P4 118.0(5) . .
C63 C68 P4 122.0(5) . .
F12 B10 F12 85.5(27) 2_556 .
F12 B10 F11 148.7(15) 2_556 .
F12 B10 F11 94.7(15) . .
F12 B10 F11 94.7(15) 2_556 2_556
F12 B10 F11 148.7(16) . 2_556
F11 B10 F11 100.8(29) . 2_556
F12 B10 F13 112.0(17) 2_556 .
F12 B10 F13 86.4(17) . .
F11 B10 F13 99.2(19) . .
F11 B10 F13 64.5(16) 2_556 .
F12 B10 F13 86.4(17) 2_556 2_556
F12 B10 F13 112.0(17) . 2_556
F11 B10 F13 64.5(16) . 2_556
F11 B10 F13 99.2(19) 2_556 2_556
F13 B10 F13 155.5(34) . 2_556
B10 F11 F13 59.0(11) . 2_556
B10 F13 F11 56.5(12) . 2_556
F24 B20 F23 109.9(26) . .
F24 B20 F21 109.2(26) . .
F23 B20 F21 109.3(26) . .
F24 B20 F22 109.7(26) . .
F23 B20 F22 109.7(26) . .
F21 B20 F22 109.1(26) . .
F31 B30 F33 111.2(25) . .
F31 B30 F32 109.1(25) . .
F33 B30 F32 109.0(26) . .
F31 B30 F34 112.2(26) . .
F33 B30 F34 107.9(26) . .
F32 B30 F34 107.4(25) . .
F31 B30 B30 55.4(18) . 2_557
F33 B30 B30 100.3(33) . 2_557
F32 B30 B30 150.6(36) . 2_557
F34 B30 B30 64.8(26) . 2_557
F31 B30 F34 101.2(36) . 2_557
F33 B30 F34 59.5(38) . 2_557
F32 B30 F34 149.7(38) . 2_557
F34 B30 F34 57.7(43) . 2_557
B30 B30 F34 52.3(23) 2_557 2_557
B30 F31 B30 69.2(35) . 2_557
B30 F33 F34 67.1(32) . 2_557
B30 F34 F34 68.1(31) . 2_557
B30 F34 F33 104.0(32) . 2_557
F34 F34 F33 99.7(59) 2_557 2_557
B30 F34 B30 63.0(25) . 2_557
F34 F34 B30 54.2(31) 2_557 2_557
F33 F34 B30 53.4(27) 2_557 2_557

loop_
_geom_bond_atom_site_label_1
_geom_bond_atom_site_label_2
_geom_bond_distance
_geom_bond_site_symmetry_2
Ag P4 2.553(3) .
Ag P2 2.558(3) .
Ag P3 2.622(3) .
Ag P1 2.662(3) .
Fe1 C16 2.021(14) .
Fe1 C17 2.024(11) .
Fe1 C20 2.029(14) .
Fe1 C15 2.029(14) .
Fe1 C13 2.039(13) .
Fe1 C21 2.047(13) .
Fe1 C14 2.059(14) .
Fe1 C19 2.06(2) .
Fe1 C22 2.064(13) .
Fe1 C18 2.077(13) .
Fe2 C53 2.035(15) .
Fe2 C54 2.036(14) .
Fe2 C50 2.038(14) .
Fe2 C52 2.040(14) .
Fe2 C49 2.041(13) .
Fe2 C48 2.048(14) .
Fe2 C55 2.049(14) .
Fe2 C51 2.057(13) .
Fe2 C47 2.060(12) .
Fe2 C56 2.083(12) .
P1 C17 1.790(12) .
P1 C6 1.834(7) .
P1 C12 1.856(7) .
P2 C22 1.775(12) .
P2 C28 1.822(8) .
P2 C34 1.835(7) .
P3 C51 1.811(14) .
P3 C40 1.838(7) .
P3 C46 1.840(8) .
P4 C62 1.819(7) .
P4 C56 1.832(13) .
P4 C68 1.840(7) .
C1 C2 1.39 .
C1 C6 1.39 .
C2 C3 1.39 .
C3 C4 1.39 .
C4 C5 1.39 .
C5 C6 1.39 .
C7 C8 1.39 .
C7 C12 1.39 .
C8 C9 1.39 .
C9 C10 1.39 .
C10 C11 1.39 .
C11 C12 1.39 .
C13 C14 1.41(2) .
C13 C17 1.43(2) .
C14 C15 1.41(2) .
C15 C16 1.42(2) .
C16 C17 1.45(2) .
C18 C19 1.42(2) .
C18 C22 1.45(2) .
C19 C20 1.45(2) .
C20 C21 1.43(2) .
C21 C22 1.46(2) .
C23 C24 1.39 .
C23 C28 1.39 .
C24 C25 1.39 .
C25 C26 1.39 .
C26 C27 1.39 .
C27 C28 1.39 .
C29 C30 1.39 .
C29 C34 1.39 .
C30 C31 1.39 .
C31 C32 1.39 .
C32 C33 1.39 .
C33 C34 1.39 .
C35 C36 1.39 .
C35 C40 1.39 .
C36 C37 1.39 .
C37 C38 1.39 .
C38 C39 1.39 .
C39 C40 1.39 .
C41 C42 1.39 .
C41 C46 1.39 .
C42 C43 1.39 .
C43 C44 1.39 .
C44 C45 1.39 .
C45 C46 1.39 .
C47 C48 1.42(2) .
C47 C51 1.43(2) .
C48 C49 1.40(2) .
C49 C50 1.40(2) .
C50 C51 1.45(2) .
C52 C53 1.40(2) .
C52 C56 1.43(2) .
C53 C54 1.41(2) .
C54 C55 1.40(2) .
C55 C56 1.42(2) .
C57 C58 1.39 .
C57 C62 1.39 .
C58 C59 1.39 .
C59 C60 1.39 .
C60 C61 1.39 .
C61 C62 1.39 .
C63 C64 1.39 .
C63 C68 1.39 .
C64 C65 1.39 .
C65 C66 1.39 .
C66 C67 1.39 .
C67 C68 1.39 .
B10 F12 1.37(2) 2_556
B10 F12 1.37(2) .
B10 F11 1.37(2) .
B10 F11 1.37(2) 2_556
B10 F13 1.41(2) .
B10 F13 1.41(2) 2_556
F11 F13 1.48(3) 2_556
F13 F11 1.48(3) 2_556
B20 F24 1.35(2) .
B20 F23 1.35(2) .
B20 F21 1.35(2) .
B20 F22 1.35(2) .
B30 F31 1.34(2) .
B30 F33 1.35(2) .
B30 F32 1.35(2) .
B30 F34 1.35(2) .
B30 B30 1.52(7) 2_557
B30 F34 1.55(7) 2_557
F31 B30 1.34(2) 2_557
F33 F34 1.45(9) 2_557
F34 F34 1.41(11) 2_557
F34 F33 1.45(9) 2_557
F34 B30 1.55(7) 2_557
